data_7718394
loop_
_publ_author_name
'Knott, Jackson P.'
'Hsiang, Shou-Jen'
'Hayes, Paul G.'

_publ_section_title
;
 Alkylamido lutetium complexes as prospective lutetium imido precursors:
 synthesis, characterization and ligand design.
;
_journal_issue 15
_journal_name_full 'Dalton transactions (Cambridge, England : 2003)'
_journal_page_first 6261
_journal_page_last 6273
_journal_paper_doi 10.1039/d5dt00338e
_journal_volume 54
_journal_year 2025
_chemical_formula_moiety 'C72 H84 Lu N5 P2, 1[C7H16]'
_chemical_formula_sum 'C79 H100 Lu N5 P2'
_chemical_formula_weight 1356.54
_space_group_crystal_system triclinic
_space_group_IT_number 2
_space_group_name_Hall '-P 1'
_space_group_name_H-M_alt 'P -1'
_atom_sites_solution_hydrogens mixed
_audit_creation_date 2025-01-16
_audit_creation_method
;
Olex2 1.5
(compiled 2024.02.16 svn.r378c4104 for OlexSys, GUI svn.r6928)
;
_audit_update_record
;
2025-01-16 deposited with the CCDC.	2025-03-19 downloaded from the CCDC.
;
_cell_angle_alpha 74.4510(10)
_cell_angle_beta 89.2780(10)
_cell_angle_gamma 71.2670(10)
_cell_formula_units_Z 2
_cell_length_a 12.74240(10)
_cell_length_b 14.66260(10)
_cell_length_c 20.5619(2)
_cell_measurement_reflns_used 61724
_cell_measurement_temperature 110.9(2)
_cell_measurement_theta_max 80.0090
_cell_measurement_theta_min 3.6470
_cell_volume 3493.66(6)
_computing_cell_refinement 'CrysAlisPro 1.171.38.46 (Rigaku OD, 2015)'
_computing_data_collection 'CrysAlisPro 1.171.38.46 (Rigaku OD, 2015)'
_computing_data_reduction 'CrysAlisPro 1.171.38.46 (Rigaku OD, 2015)'
_computing_molecular_graphics 'Olex2 1.5 (Dolomanov et al., 2009)'
_computing_publication_material 'Olex2 1.5 (Dolomanov et al., 2009)'
_computing_structure_refinement 'SHELXL 2019/3 (Sheldrick, 2015)'
_computing_structure_solution 'ShelXT (Sheldrick, 2015)'
_diffrn_ambient_temperature 110.9
_diffrn_detector_type 'Pilatus 200/300K'
_diffrn_measured_fraction_theta_full 1.000
_diffrn_measured_fraction_theta_max 0.995
_diffrn_measurement_details
;
List of Runs (angles in degrees, time in seconds):

  # Type    Start    End  Width  t~exp~   \w     \q     \k     \f   Frames
#--------------------------------------------------------------------------
  1  \w    -62.00  26.00   0.50    0.50    --  -38.50  77.00 -30.00  176
  2  \w    -50.00  25.00   0.50    0.50    --  -38.50  57.00  90.00  150
  3  \w   -105.00 -35.00   0.50    0.50    --  -38.50 -37.00-120.00  140
  4  \w   -105.00 -35.00   0.50    0.50    --  -38.50 -37.00 -30.00  140
  5  \w    -90.00  -2.00   0.50    0.50    --  -38.50 125.00 120.00  176
  6  \w    -42.00  28.00   0.50    0.50    --  -38.50  37.00 -30.00  140
  7  \w    -50.00  25.00   0.50    0.50    --  -38.50  57.00  60.00  150
  8  \w    -44.00  31.00   0.50    0.50    --  -38.50  19.00-120.00  150
  9  \w     23.00  99.00   0.50    0.50    --   47.56-125.00-150.00  152
 10  \w    105.00 175.00   0.50    0.50    --  111.00  50.00-180.00  140
 11  \w     48.00 126.00   0.50    0.50    --  111.00 -63.00   0.00  156
 12  \w     48.00 126.00   0.50    0.50    --  111.00 -63.00-150.00  156
 13  \w     44.00 114.00   0.50    0.50    --  111.00 -37.00 -90.00  140
 14  \w     41.00 121.00   0.50    0.50    --  111.00 -12.00 150.00  160
 15  \w    107.00 178.00   0.50    0.50    --  111.00  25.00 -60.00  142
 16  \w     44.00 114.00   0.50    0.50    --  111.00 -37.00   0.00  140
 17  \w     47.00 117.00   0.50    0.50    --  111.00 -50.00  90.00  140
 18  \w     41.00 115.00   0.50    0.50    --  111.00-109.00-136.00  148
 19  \w     41.00 115.00   0.50    0.50    --  111.00 -25.00   0.00  148
 20  \w    116.00 155.00   0.50    0.50    --  111.00  25.00  90.00   78
 21  \w     41.00 116.00   0.50    0.50    --  111.00-111.00   0.00  150
 22  \w     79.00 105.00   0.50    0.50    --  111.00 -12.00 -90.00   52
 23  \w     88.00 114.00   0.50    0.50    --  111.00-111.00  90.00   52
 24  \w     77.00 116.00   0.50    0.50    --  111.00-111.00 -90.00   78
 25  \w     88.00 113.00   0.50    0.50    --  111.00  77.00  30.00   50
 26  \w    121.00 147.00   0.50    0.50    --  111.00  77.00  30.00   52
 27  \w     49.00 103.00   0.50    0.50    --  111.00 -91.00 -30.00  108
 28  \w     55.00  93.00   0.50    0.50    --  111.00 -77.00  90.00   76
 29  \w    103.00 129.00   0.50    0.50    --  111.00 -77.00  90.00   52
 30  \w     42.00 112.00   0.50    0.50    --  111.00-111.00  60.00  140
 31  \w     90.00 116.00   0.50    0.50    --  111.00-111.00-180.00   52
 32  \w     81.00 107.00   0.50    0.50    --  111.00 -25.00 150.00   52
 33  \w     42.00  72.00   0.50    0.50    --  111.00 -25.00 150.00   60
 34  \w     82.00 117.00   0.50    0.50    --  111.00 -50.00 150.00   70
 35  \w     84.00 110.00   0.50    0.50    --  111.00 -50.00-150.00   52
 36  \w     58.00  92.00   0.50    0.50    --  111.00 178.00-120.00   68
 37  \w     78.00 108.00   0.50    0.50    --  111.00 -37.00  90.00   60
 38  \w     45.00  98.00   0.50    0.50    --  111.00-111.00 -30.00  106
 39  \w     49.00  84.00   0.50    0.50    --  111.00 -63.00  30.00   70
 40  \w     94.00 125.00   0.50    0.50    --  111.00 -63.00  30.00   62
 41  \w     41.00  71.00   0.50    0.50    --  111.00 -12.00   0.00   60
 42  \w     81.00 121.00   0.50    0.50    --  111.00 -12.00   0.00   80
 43  \w    102.00 171.00   0.50    0.50    --  111.00  12.00-180.00  138
 44  \w    115.00 165.00   0.50    0.50    --  111.00  37.00  30.00  100
 45  \w    108.00 165.00   0.50    0.50    --  111.00  37.00 -60.00  114
 46  \w    132.00 161.00   0.50    0.50    --  111.00  25.00 -30.00   58
 47  \w     83.00 109.00   0.50    0.50    --  111.00 -91.00 -60.00   52
 48  \w     43.00  68.00   0.50    0.50    --  111.00 -91.00 150.00   50
 49  \w    111.00 141.00   0.50    0.50    --  111.00 -91.00 150.00   60
 50  \w     57.00  82.00   0.50    0.50    --  111.00 -77.00   0.00   50
 51  \w    102.00 128.00   0.50    0.50    --  111.00 -77.00   0.00   52
 52  \w     83.00 111.00   0.50    0.50    --  111.00-111.00  30.00   56
 53  \w     91.00 116.00   0.50    0.50    --  111.00-111.00 120.00   50
 54  \w    101.00 132.00   0.50    0.50    --  111.00 111.00-180.00   62
 55  \w    152.00 177.00   0.50    0.50    --  111.00 111.00-180.00   50
 56  \w     71.00 107.00   0.50    0.50    --  111.00 -25.00  60.00   72
 57  \w    100.00 164.00   0.50    0.50    --  111.00 111.00  30.00  128
 58  \w     84.00 126.00   0.50    0.50    --  111.00 -63.00  90.00   84
 59  \w     66.00 102.00   0.50    0.50    --  111.00 -50.00 -60.00   72
 60  \w     80.00 106.00   0.50    0.50    --  111.00 -50.00   0.00   52
 61  \w     48.00  74.00   0.50    0.50    --  111.00 -50.00 120.00   52
 62  \w     58.00  84.00   0.50    0.50    --  111.00 -91.00 120.00   52
 63  \w     93.00 150.00   0.50    0.50    --  111.00 178.00 -30.00  114
 64  \w     52.00 115.00   0.50    0.50    --  111.00-111.00 -60.00  126
 65  \w     80.00 125.00   0.50    0.50    --  111.00 -77.00 -60.00   90
 66  \w     94.00 120.00   0.50    0.50    --  111.00 -91.00 120.00   52
 67  \w    106.00 132.00   0.50    0.50    --  111.00  50.00 120.00   52
 68  \w    111.00 137.00   0.50    0.50    --  111.00  37.00 -30.00   52
 69  \w     55.00  81.00   0.50    0.50    --  111.00 -50.00-150.00   52
 70  \w     91.00 117.00   0.50    0.50    --  111.00 -50.00 120.00   52
 71  \w     54.00  80.00   0.50    0.50    --  111.00 -50.00 -90.00   52
 72  \w     73.00 115.00   0.50    0.50    --  111.00-111.00-120.00   84
 73  \w    146.00 171.00   0.50    0.50    --  111.00  12.00 -90.00   50
 74  \w     51.00  85.00   0.50    0.50    --  111.00 -37.00 150.00   68
 75  \w    126.00 151.00   0.50    0.50    --  111.00 178.00-120.00   50
 76  \w    118.00 144.00   0.50    0.50    --  111.00 178.00 -90.00   52
 77  \w    123.00 167.00   0.50    0.50    --  111.00 111.00 120.00   88
;
_diffrn_measurement_device 'four-circle diffractometer'
_diffrn_measurement_device_type 'SuperNova, Dual, Cu at zero, Pilatus 200/300K'
_diffrn_measurement_method '\w scans'
_diffrn_radiation_type CuK\a
_diffrn_radiation_wavelength 1.54184
_diffrn_reflns_av_R_equivalents 0.0448
_diffrn_reflns_av_unetI/netI 0.0300
_diffrn_reflns_Laue_measured_fraction_full 1.000
_diffrn_reflns_Laue_measured_fraction_max 0.995
_diffrn_reflns_limit_h_max 16
_diffrn_reflns_limit_h_min -16
_diffrn_reflns_limit_k_max 17
_diffrn_reflns_limit_k_min -18
_diffrn_reflns_limit_l_max 25
_diffrn_reflns_limit_l_min -26
_diffrn_reflns_number 79766
_diffrn_reflns_point_group_measured_fraction_full 1.000
_diffrn_reflns_point_group_measured_fraction_max 0.995
_diffrn_reflns_theta_full 67.684
_diffrn_reflns_theta_max 80.430
_diffrn_reflns_theta_min 3.314
_exptl_absorpt_coefficient_mu 3.480
_exptl_absorpt_correction_T_max 1.00000
_exptl_absorpt_correction_T_min 0.77129
_exptl_absorpt_correction_type multi-scan
_exptl_absorpt_process_details
;
CrysAlisPro 1.171.38.46 (Rigaku Oxford Diffraction, 2015)
Empirical absorption correction using spherical harmonics,
 implemented in SCALE3 ABSPACK scaling algorithm.
;
_exptl_crystal_colour 'dull light colourless'
_exptl_crystal_colour_lustre dull
_exptl_crystal_colour_modifier light
_exptl_crystal_colour_primary colourless
_exptl_crystal_density_diffrn 1.290
_exptl_crystal_description block
_exptl_crystal_F_000 1420
_exptl_crystal_size_max 0.1
_exptl_crystal_size_mid 0.05
_exptl_crystal_size_min 0.03
_refine_diff_density_max 1.380
_refine_diff_density_min -1.136
_refine_diff_density_rms 0.087
_refine_ls_extinction_coef 0.00047(5)
_refine_ls_extinction_expression Fc^*^=kFc[1+0.001xFc^2^\l^3^/sin(2\q)]^-1/4^
_refine_ls_extinction_method 'SHELXL-2019/2 (Sheldrick 2019)'
_refine_ls_goodness_of_fit_ref 1.114
_refine_ls_hydrogen_treatment mixed
_refine_ls_matrix_type full
_refine_ls_number_parameters 740
_refine_ls_number_reflns 15242
_refine_ls_number_restraints 0
_refine_ls_restrained_S_all 1.114
_refine_ls_R_factor_all 0.0321
_refine_ls_R_factor_gt 0.0311
_refine_ls_shift/su_max 0.004
_refine_ls_shift/su_mean 0.000
_refine_ls_structure_factor_coef Fsqd
_refine_ls_weighting_details 'w=1/[\s^2^(Fo^2^)+(0.0545P)^2^+1.6699P] where P=(Fo^2^+2Fc^2^)/3'
_refine_ls_weighting_scheme calc
_refine_ls_wR_factor_gt 0.0858
_refine_ls_wR_factor_ref 0.0865
_reflns_Friedel_coverage 0.000
_reflns_number_gt 14588
_reflns_number_total 15242
_reflns_threshold_expression 'I > 2\s(I)'
_cod_data_source_file d5dt00338e2.cif
_cod_data_source_block ph18067
_cod_depositor_comments 'Adding full bibliography for 7718388--7718395.cif.'
_cod_database_code 7718394
_shelx_shelxl_version_number 2019/3
_shelx_space_group_comment
;
The symmetry employed for this shelxl refinement is uniquely defined
by the following loop, which should always be used as a source of
symmetry information in preference to the above space-group names.
They are only intended as comments.
;
_shelx_estimated_absorpt_t_max 0.903
_shelx_estimated_absorpt_t_min 0.722
_olex2_refinement_description
;
1. Fixed Uiso
 At 1.2 times of:
  All C(H) groups, All N(H) groups
 At 1.5 times of:
  All C(H,H,H) groups
2.a Ternary CH refined with riding coordinates:
 C12(H12), C32(H32), C11(H11), C6(H6), C5(H5A), C23(H23)
2.b Aromatic/amide H refined with riding coordinates:
 C60(H60), C28(H28), C69(H69), C72(H72), C30(H30), C41(H41), C31(H31),
 C68(H68), C65(H65), C66(H66), C27(H27), C57(H57), C3(H3), C2(H2), C56(H56),
 C70(H70), C62(H62), C22(H22), C64(H64), C63(H63), C39(H39), C18(H18), C71(H71),
  C19(H19), C40(H40), C37(H37), C58(H58), C51(H51), C49(H49), C59(H59),
 C43(H43), C21(H21), C50(H50), C38(H38), C47(H47), C53(H53), C46(H46), C52(H52),
  C44(H44), C45(H45)
2.c Idealised Me refined as rotating group:
 C14(H14A,H14B,H14C), C13(H13A,H13B,H13C), C16(H16A,H16B,H16C), C10(H10A,H10B,
 H10C), C15(H15A,H15B,H15C), C8(H8A,H8B,H8C), C7(H7A,H7B,H7C), C34(H34A,H34B,
 H34C), C33(H33A,H33B,H33C), C9(H9A,H9B,H9C), C24(H24A,H24B,H24C), C25(H25A,
 H25B,H25C)
;
_smtbx_masks_void_probe_radius 1.2
_smtbx_masks_void_truncation_radius 1.2
_olex2_submission_special_instructions 'No special instructions were received'
_oxdiff_exptl_absorpt_empirical_details
;
Empirical correction (ABSPACK) includes:
- Absorption correction using spherical harmonics
- Frame scaling
;

loop_
_space_group_symop_operation_xyz
'x, y, z'
'-x, -y, -z'

loop_
_atom_site_label
_atom_site_type_symbol
_atom_site_fract_x
_atom_site_fract_y
_atom_site_fract_z
_atom_site_U_iso_or_equiv
_atom_site_adp_type
_atom_site_occupancy
_atom_site_site_symmetry_order
_atom_site_calc_flag
_atom_site_refinement_flags_posn
_atom_site_refinement_flags_adp
_atom_site_refinement_flags_occupancy
_atom_site_disorder_assembly
_atom_site_disorder_group
Lu01 Lu 0.36344(2) 0.69342(2) 0.74372(2) 0.01436(5) Uani 1 1 d . . . . .
P2 P 0.39118(4) 0.47839(4) 0.69057(3) 0.01776(10) Uani 1 1 d . . . . .
P1 P 0.14334(4) 0.68009(4) 0.84502(3) 0.01986(10) Uani 1 1 d . . . . .
N5 N 0.35583(15) 0.82522(13) 0.66361(8) 0.0176(3) Uani 1 1 d . . . . .
H5 H 0.414(3) 0.835(2) 0.6624(14) 0.021 Uiso 1 1 d . U . . .
N3 N 0.44632(14) 0.56272(13) 0.69260(9) 0.0184(3) Uani 1 1 d . . . . .
N1 N 0.25834(14) 0.58649(13) 0.76105(9) 0.0180(3) Uani 1 1 d . . . . .
N2 N 0.22109(15) 0.74681(13) 0.81400(9) 0.0207(3) Uani 1 1 d . . . . .
C67 C 0.33912(17) 0.88282(14) 0.53894(10) 0.0188(4) Uani 1 1 d . . . . .
C60 C 0.30010(19) 1.03063(17) 0.66043(12) 0.0243(4) Uani 1 1 d . . . . .
H60 H 0.335846 0.978032 0.699639 0.029 Uiso 1 1 calc R U . . .
N4 N 0.48942(19) 0.6843(2) 0.81688(11) 0.0330(5) Uani 1 1 d . . . . .
H4 H 0.495(4) 0.643(3) 0.826(2) 0.040 Uiso 1 1 d . U . . .
C61 C 0.17260(17) 0.87841(15) 0.60732(10) 0.0180(4) Uani 1 1 d . . . . .
C28 C 0.66159(17) 0.60986(16) 0.57536(11) 0.0202(4) Uani 1 1 d . . . . .
H28 H 0.665147 0.656450 0.533889 0.024 Uiso 1 1 calc R U . . .
C69 C 0.5001(2) 0.87655(16) 0.47383(12) 0.0272(5) Uani 1 1 d . . . . .
H69 H 0.571320 0.884174 0.468771 0.033 Uiso 1 1 calc R U . . .
C72 C 0.29170(19) 0.85581(16) 0.48908(11) 0.0230(4) Uani 1 1 d . . . . .
H72 H 0.219949 0.849307 0.493521 0.028 Uiso 1 1 calc R U . . .
C30 C 0.75052(17) 0.46735(16) 0.66856(11) 0.0214(4) Uani 1 1 d . . . . .
H30 H 0.815551 0.415150 0.691382 0.026 Uiso 1 1 calc R U . . .
C41 C 0.6744(2) 0.71862(18) 0.71290(12) 0.0268(4) Uani 1 1 d . . . . .
H41 H 0.692150 0.650495 0.713036 0.032 Uiso 1 1 calc R U . . .
C31 C 0.64954(18) 0.47756(16) 0.69763(11) 0.0212(4) Uani 1 1 d . . . . .
H31 H 0.646745 0.432943 0.740200 0.025 Uiso 1 1 calc R U . . .
C55 C 0.26685(17) 1.00789(15) 0.60430(10) 0.0190(4) Uani 1 1 d . . . . .
C48 C 0.61848(19) 0.70455(17) 0.89725(11) 0.0241(4) Uani 1 1 d . . . . .
C68 C 0.44326(18) 0.89401(16) 0.52966(11) 0.0225(4) Uani 1 1 d . . . . .
H68 H 0.476072 0.914035 0.562277 0.027 Uiso 1 1 calc R U . . .
C29 C 0.75799(18) 0.53264(16) 0.60626(11) 0.0207(4) Uani 1 1 d . . . . .
C54 C 0.28427(17) 0.89837(15) 0.60482(10) 0.0182(4) Uani 1 1 d . . . . .
C36 C 0.63386(17) 0.74742(18) 0.77063(12) 0.0252(4) Uani 1 1 d . . . . .
C26 C 0.55212(17) 0.55297(15) 0.66471(11) 0.0189(4) Uani 1 1 d . . . . .
C65 C 0.0793(2) 0.75434(17) 0.61889(12) 0.0254(4) Uani 1 1 d . . . . .
H65 H 0.083565 0.686362 0.626523 0.031 Uiso 1 1 calc R U . . .
C66 C 0.17603(18) 0.77875(16) 0.61838(11) 0.0212(4) Uani 1 1 d . . . . .
H66 H 0.246010 0.726894 0.625655 0.025 Uiso 1 1 calc R U . . .
C27 C 0.55953(17) 0.62062(15) 0.60383(11) 0.0193(4) Uani 1 1 d . . . . .
H27 H 0.495017 0.674144 0.581669 0.023 Uiso 1 1 calc R U . . .
C1 C 0.16256(17) 0.59793(16) 0.79322(11) 0.0211(4) Uani 1 1 d . . . . .
C17 C 0.21266(18) 0.83240(17) 0.83718(11) 0.0226(4) Uani 1 1 d . . . . .
C57 C 0.1948(2) 1.18635(17) 0.54711(13) 0.0297(5) Uani 1 1 d . . . . .
H57 H 0.158095 1.239391 0.508337 0.036 Uiso 1 1 calc R U . . .
C3 C 0.17118(18) 0.48463(17) 0.73687(12) 0.0250(4) Uani 1 1 d . . . . .
H3 H 0.155468 0.437024 0.718519 0.030 Uiso 1 1 calc R U . . .
C2 C 0.10657(18) 0.53647(17) 0.77992(12) 0.0258(4) Uani 1 1 d . . . . .
H2 H 0.038427 0.530757 0.796598 0.031 Uiso 1 1 calc R U . . .
C56 C 0.21502(19) 1.08752(16) 0.54704(12) 0.0243(4) Uani 1 1 d . . . . .
H56 H 0.193503 1.073542 0.507692 0.029 Uiso 1 1 calc R U . . .
C70 C 0.4533(2) 0.84806(17) 0.42554(12) 0.0300(5) Uani 1 1 d . . . . .
H70 H 0.492427 0.835215 0.387561 0.036 Uiso 1 1 calc R U . . .
C4 C 0.26339(17) 0.51755(15) 0.72660(10) 0.0196(4) Uani 1 1 d . . . . .
C14 C 0.4813(2) 0.41030(19) 0.58098(13) 0.0300(5) Uani 1 1 d . . . . .
H14A H 0.528149 0.453079 0.574162 0.045 Uiso 1 1 calc R U . . .
H14B H 0.466679 0.398055 0.537962 0.045 Uiso 1 1 calc R U . . .
H14C H 0.519644 0.346276 0.614418 0.045 Uiso 1 1 calc R U . . .
C62 C 0.06885(18) 0.95237(16) 0.59825(11) 0.0227(4) Uani 1 1 d . . . . .
H62 H 0.064051 1.020235 0.591885 0.027 Uiso 1 1 calc R U . . .
C12 C 0.3703(2) 0.46300(17) 0.60681(11) 0.0249(4) Uani 1 1 d . . . . .
H12 H 0.323502 0.418773 0.611403 0.030 Uiso 1 1 calc R U . . .
C32 C 0.86829(18) 0.52381(17) 0.57494(12) 0.0248(4) Uani 1 1 d . . . . .
H32 H 0.851799 0.566444 0.526917 0.030 Uiso 1 1 calc R U . . .
C22 C 0.2439(2) 0.82574(19) 0.90381(13) 0.0308(5) Uani 1 1 d . . . . .
H22 H 0.273023 0.761717 0.935772 0.037 Uiso 1 1 calc R U . . .
C64 C -0.02392(19) 0.82932(19) 0.60826(12) 0.0282(5) Uani 1 1 d . . . . .
H64 H -0.090340 0.813186 0.607764 0.034 Uiso 1 1 calc R U . . .
C63 C -0.02856(19) 0.92765(18) 0.59841(13) 0.0283(5) Uani 1 1 d . . . . .
H63 H -0.098775 0.979110 0.591670 0.034 Uiso 1 1 calc R U . . .
C11 C 0.46598(18) 0.35150(16) 0.74391(12) 0.0235(4) Uani 1 1 d . . . . .
H11 H 0.543315 0.330419 0.729538 0.028 Uiso 1 1 calc R U . . .
C6 C -0.00510(19) 0.74689(19) 0.84343(13) 0.0279(5) Uani 1 1 d . . . . .
H6 H -0.042120 0.694876 0.858303 0.034 Uiso 1 1 calc R U . . .
C5 C 0.1860(2) 0.60277(19) 0.93263(12) 0.0296(5) Uani 1 1 d . . . . .
H5A H 0.178295 0.649067 0.961667 0.035 Uiso 1 1 calc R U . . .
C35 C 0.60439(19) 0.67554(19) 0.83160(11) 0.0260(4) Uani 1 1 d . . . . .
C39 C 0.6640(2) 0.88767(19) 0.65351(12) 0.0292(5) Uani 1 1 d . . . . .
H39 H 0.675344 0.934464 0.614421 0.035 Uiso 1 1 calc R U . . .
C20 C 0.1917(2) 1.00678(19) 0.87879(14) 0.0301(5) Uani 1 1 d . . . . .
C18 C 0.1741(2) 0.92761(17) 0.79156(12) 0.0280(5) Uani 1 1 d . . . . .
H18 H 0.154341 0.934556 0.745664 0.034 Uiso 1 1 calc R U . . .
C71 C 0.3487(2) 0.83840(18) 0.43307(12) 0.0292(5) Uani 1 1 d . . . . .
H71 H 0.315757 0.819762 0.399732 0.035 Uiso 1 1 calc R U . . .
C19 C 0.1641(2) 1.01304(19) 0.81236(13) 0.0320(5) Uani 1 1 d . . . . .
H19 H 0.137741 1.077071 0.780153 0.038 Uiso 1 1 calc R U . . .
C13 C 0.3073(2) 0.56303(19) 0.55545(12) 0.0314(5) Uani 1 1 d . . . . .
H13A H 0.235294 0.593139 0.571729 0.047 Uiso 1 1 calc R U . . .
H13B H 0.295450 0.551490 0.511745 0.047 Uiso 1 1 calc R U . . .
H13C H 0.350870 0.608468 0.550010 0.047 Uiso 1 1 calc R U . . .
C40 C 0.6891(2) 0.78786(19) 0.65546(12) 0.0298(5) Uani 1 1 d . . . . .
H40 H 0.716804 0.766315 0.617069 0.036 Uiso 1 1 calc R U . . .
C16 C 0.4110(2) 0.27527(17) 0.73632(14) 0.0329(5) Uani 1 1 d . . . . .
H16A H 0.333222 0.297408 0.746838 0.049 Uiso 1 1 calc R U . . .
H16B H 0.450523 0.209510 0.767576 0.049 Uiso 1 1 calc R U . . .
H16C H 0.414273 0.270305 0.689699 0.049 Uiso 1 1 calc R U . . .
C37 C 0.6070(2) 0.8489(2) 0.76700(13) 0.0334(5) Uani 1 1 d . . . . .
H37 H 0.577556 0.871280 0.804793 0.040 Uiso 1 1 calc R U . . .
C58 C 0.2281(2) 1.20790(18) 0.60376(14) 0.0317(5) Uani 1 1 d . . . . .
H58 H 0.214242 1.275451 0.603982 0.038 Uiso 1 1 calc R U . . .
C51 C 0.6447(2) 0.7522(2) 1.01856(13) 0.0341(5) Uani 1 1 d . . . . .
H51 H 0.652810 0.769434 1.059145 0.041 Uiso 1 1 calc R U . . .
C49 C 0.7148(2) 0.7207(3) 0.91499(15) 0.0432(7) Uani 1 1 d . . . . .
H49 H 0.772781 0.716157 0.885295 0.052 Uiso 1 1 calc R U . . .
C59 C 0.2814(2) 1.13003(19) 0.65969(13) 0.0304(5) Uani 1 1 d . . . . .
H59 H 0.305772 1.144304 0.698162 0.036 Uiso 1 1 calc R U . . .
C10 C 0.3088(2) 0.5393(2) 0.93813(14) 0.0373(6) Uani 1 1 d . . . . .
H10A H 0.318785 0.492694 0.910401 0.056 Uiso 1 1 calc R U . . .
H10B H 0.333065 0.501399 0.985493 0.056 Uiso 1 1 calc R U . . .
H10C H 0.353171 0.583316 0.922006 0.056 Uiso 1 1 calc R U . . .
C42 C 0.6821(2) 0.56582(18) 0.84615(12) 0.0275(5) Uani 1 1 d . . . . .
C43 C 0.7944(2) 0.53980(19) 0.83492(15) 0.0344(5) Uani 1 1 d . . . . .
H43 H 0.825082 0.590755 0.814447 0.041 Uiso 1 1 calc R U . . .
C21 C 0.2330(2) 0.9112(2) 0.92374(14) 0.0352(6) Uani 1 1 d . . . . .
H21 H 0.254199 0.904392 0.969375 0.042 Uiso 1 1 calc R U . . .
C15 C 0.4730(2) 0.35384(19) 0.81735(12) 0.0315(5) Uani 1 1 d . . . . .
H15A H 0.502289 0.406932 0.820203 0.047 Uiso 1 1 calc R U . . .
H15B H 0.522501 0.289002 0.845095 0.047 Uiso 1 1 calc R U . . .
H15C H 0.398687 0.367106 0.833983 0.047 Uiso 1 1 calc R U . . .
C50 C 0.7279(2) 0.7434(3) 0.97515(14) 0.0414(6) Uani 1 1 d . . . . .
H50 H 0.795006 0.752831 0.986382 0.050 Uiso 1 1 calc R U . . .
C8 C -0.0313(2) 0.8108(2) 0.89321(15) 0.0384(6) Uani 1 1 d . . . . .
H8A H -0.002855 0.768052 0.939113 0.058 Uiso 1 1 calc R U . . .
H8B H -0.111926 0.842666 0.891824 0.058 Uiso 1 1 calc R U . . .
H8C H 0.004192 0.862599 0.880583 0.058 Uiso 1 1 calc R U . . .
C7 C -0.0538(2) 0.8078(2) 0.77185(15) 0.0412(6) Uani 1 1 d . . . . .
H7A H -0.026141 0.864615 0.757285 0.062 Uiso 1 1 calc R U . . .
H7B H -0.135054 0.832688 0.770952 0.062 Uiso 1 1 calc R U . . .
H7C H -0.031492 0.765247 0.741151 0.062 Uiso 1 1 calc R U . . .
C34 C 0.9341(2) 0.4167(2) 0.57408(16) 0.0380(6) Uani 1 1 d . . . . .
H34A H 0.956673 0.374260 0.620670 0.057 Uiso 1 1 calc R U . . .
H34B H 1.000274 0.416746 0.549317 0.057 Uiso 1 1 calc R U . . .
H34C H 0.887400 0.390571 0.551710 0.057 Uiso 1 1 calc R U . . .
C38 C 0.6221(2) 0.9183(2) 0.70960(14) 0.0363(6) Uani 1 1 d . . . . .
H38 H 0.603549 0.986721 0.708854 0.044 Uiso 1 1 calc R U . . .
C47 C 0.6401(3) 0.4896(2) 0.87716(13) 0.0370(6) Uani 1 1 d . . . . .
H47 H 0.563645 0.505897 0.885429 0.044 Uiso 1 1 calc R U . . .
C33 C 0.9386(2) 0.5646(2) 0.61152(16) 0.0387(6) Uani 1 1 d . . . . .
H33A H 0.897801 0.634788 0.608912 0.058 Uiso 1 1 calc R U . . .
H33B H 1.008507 0.560140 0.590028 0.058 Uiso 1 1 calc R U . . .
H33C H 0.954785 0.525001 0.659102 0.058 Uiso 1 1 calc R U . . .
C53 C 0.5366(2) 0.7127(2) 0.94189(14) 0.0358(6) Uani 1 1 d . . . . .
H53 H 0.469691 0.702333 0.931392 0.043 Uiso 1 1 calc R U . . .
C46 C 0.7083(3) 0.3899(2) 0.89617(15) 0.0458(7) Uani 1 1 d . . . . .
H46 H 0.678313 0.338890 0.917626 0.055 Uiso 1 1 calc R U . . .
C9 C 0.1131(3) 0.5376(3) 0.95923(16) 0.0493(8) Uani 1 1 d . . . . .
H9A H 0.035909 0.580802 0.957976 0.074 Uiso 1 1 calc R U . . .
H9B H 0.139692 0.497651 1.005957 0.074 Uiso 1 1 calc R U . . .
H9C H 0.117073 0.492860 0.930762 0.074 Uiso 1 1 calc R U . . .
C23 C 0.1742(2) 1.0986(2) 0.90441(15) 0.0380(6) Uani 1 1 d . . . . .
H23 H 0.240868 1.085033 0.935177 0.046 Uiso 1 1 calc R U . . .
C52 C 0.5499(3) 0.7358(3) 1.00214(15) 0.0448(7) Uani 1 1 d . . . . .
H52 H 0.492378 0.740180 1.032169 0.054 Uiso 1 1 calc R U . . .
C44 C 0.8625(3) 0.4396(2) 0.85345(18) 0.0468(7) Uani 1 1 d . . . . .
H44 H 0.938882 0.422547 0.845067 0.056 Uiso 1 1 calc R U . . .
C24 C 0.1615(3) 1.1944(2) 0.8489(2) 0.0545(8) Uani 1 1 d . . . . .
H24A H 0.226045 1.184161 0.821889 0.082 Uiso 1 1 calc R U . . .
H24B H 0.156648 1.248716 0.869249 0.082 Uiso 1 1 calc R U . . .
H24C H 0.093718 1.212139 0.819644 0.082 Uiso 1 1 calc R U . . .
C45 C 0.8186(3) 0.3648(2) 0.88414(17) 0.0503(8) Uani 1 1 d . . . . .
H45 H 0.864836 0.296502 0.896748 0.060 Uiso 1 1 calc R U . . .
C25 C 0.0733(3) 1.1127(3) 0.94625(19) 0.0525(8) Uani 1 1 d . . . . .
H25A H 0.007349 1.121480 0.918156 0.079 Uiso 1 1 calc R U . . .
H25B H 0.061607 1.172204 0.962257 0.079 Uiso 1 1 calc R U . . .
H25C H 0.086351 1.053530 0.985205 0.079 Uiso 1 1 calc R U . . .

loop_
_atom_site_aniso_label
_atom_site_aniso_U_11
_atom_site_aniso_U_22
_atom_site_aniso_U_33
_atom_site_aniso_U_23
_atom_site_aniso_U_13
_atom_site_aniso_U_12
Lu01 0.01425(6) 0.01505(6) 0.01371(6) -0.00442(4) 0.00238(4) -0.00445(4)
P2 0.0186(2) 0.0177(2) 0.0188(2) -0.00757(18) 0.00450(18) -0.00647(18)
P1 0.0172(2) 0.0224(2) 0.0196(2) -0.00708(19) 0.00604(18) -0.00525(19)
N5 0.0163(8) 0.0208(8) 0.0141(7) 0.0000(6) -0.0011(6) -0.0079(6)
N3 0.0166(8) 0.0181(8) 0.0222(8) -0.0085(6) 0.0060(6) -0.0059(6)
N1 0.0163(8) 0.0190(8) 0.0191(8) -0.0052(6) 0.0044(6) -0.0067(6)
N2 0.0224(8) 0.0208(8) 0.0207(8) -0.0091(7) 0.0078(7) -0.0069(7)
C67 0.0205(9) 0.0142(8) 0.0175(9) -0.0016(7) 0.0008(7) -0.0026(7)
C60 0.0278(11) 0.0242(10) 0.0231(10) -0.0080(8) 0.0042(8) -0.0104(9)
N4 0.0232(10) 0.0580(15) 0.0214(10) -0.0120(10) -0.0017(8) -0.0174(11)
C61 0.0182(9) 0.0207(9) 0.0139(8) -0.0033(7) -0.0008(7) -0.0057(7)
C28 0.0205(10) 0.0208(9) 0.0203(9) -0.0061(8) 0.0050(8) -0.0078(8)
C69 0.0265(11) 0.0200(10) 0.0326(12) -0.0057(9) 0.0106(9) -0.0061(8)
C72 0.0265(10) 0.0213(10) 0.0213(10) -0.0066(8) 0.0024(8) -0.0075(8)
C30 0.0189(9) 0.0207(9) 0.0219(10) -0.0058(8) 0.0027(8) -0.0032(8)
C41 0.0285(11) 0.0279(11) 0.0240(11) -0.0094(9) 0.0045(9) -0.0075(9)
C31 0.0236(10) 0.0211(9) 0.0187(9) -0.0050(8) 0.0033(8) -0.0074(8)
C55 0.0191(9) 0.0176(9) 0.0197(9) -0.0042(7) 0.0047(7) -0.0063(7)
C48 0.0246(10) 0.0262(10) 0.0199(10) -0.0058(8) -0.0015(8) -0.0068(8)
C68 0.0234(10) 0.0201(9) 0.0233(10) -0.0049(8) 0.0033(8) -0.0070(8)
C29 0.0194(9) 0.0234(10) 0.0214(10) -0.0096(8) 0.0052(8) -0.0074(8)
C54 0.0183(9) 0.0194(9) 0.0175(9) -0.0055(7) 0.0012(7) -0.0065(7)
C36 0.0153(9) 0.0311(11) 0.0265(11) -0.0092(9) -0.0044(8) -0.0030(8)
C26 0.0208(10) 0.0180(9) 0.0198(9) -0.0074(8) 0.0050(7) -0.0072(8)
C65 0.0271(11) 0.0240(10) 0.0261(11) -0.0049(8) 0.0004(8) -0.0113(9)
C66 0.0217(10) 0.0191(9) 0.0205(10) -0.0044(8) 0.0013(8) -0.0046(8)
C27 0.0187(9) 0.0169(9) 0.0225(10) -0.0070(8) 0.0031(7) -0.0049(7)
C1 0.0183(9) 0.0219(9) 0.0219(10) -0.0061(8) 0.0054(8) -0.0050(8)
C17 0.0195(9) 0.0250(10) 0.0251(10) -0.0115(8) 0.0070(8) -0.0064(8)
C57 0.0304(12) 0.0182(10) 0.0358(13) -0.0024(9) 0.0028(10) -0.0059(9)
C3 0.0216(10) 0.0247(10) 0.0342(12) -0.0116(9) 0.0048(9) -0.0124(8)
C2 0.0195(10) 0.0288(11) 0.0348(12) -0.0115(9) 0.0094(9) -0.0136(8)
C56 0.0246(10) 0.0207(10) 0.0260(11) -0.0047(8) 0.0010(8) -0.0066(8)
C70 0.0385(13) 0.0236(11) 0.0273(11) -0.0097(9) 0.0142(10) -0.0081(9)
C4 0.0196(9) 0.0204(9) 0.0189(9) -0.0060(7) 0.0043(7) -0.0065(8)
C14 0.0355(12) 0.0291(11) 0.0283(11) -0.0155(9) 0.0089(10) -0.0086(10)
C62 0.0209(10) 0.0209(10) 0.0243(10) -0.0046(8) 0.0006(8) -0.0057(8)
C12 0.0307(11) 0.0258(10) 0.0231(10) -0.0126(9) 0.0049(8) -0.0111(9)
C32 0.0187(10) 0.0288(11) 0.0260(11) -0.0061(9) 0.0057(8) -0.0081(8)
C22 0.0282(11) 0.0277(11) 0.0329(12) -0.0117(10) -0.0043(9) -0.0013(9)
C64 0.0211(10) 0.0333(12) 0.0298(11) -0.0035(9) -0.0013(9) -0.0125(9)
C63 0.0177(10) 0.0290(11) 0.0322(12) -0.0032(9) -0.0026(8) -0.0036(8)
C11 0.0222(10) 0.0181(9) 0.0295(11) -0.0060(8) 0.0037(8) -0.0063(8)
C6 0.0190(10) 0.0326(12) 0.0320(12) -0.0121(10) 0.0075(9) -0.0061(9)
C5 0.0356(12) 0.0314(12) 0.0186(10) -0.0039(9) 0.0073(9) -0.0095(10)
C35 0.0221(10) 0.0370(12) 0.0211(10) -0.0118(9) 0.0023(8) -0.0098(9)
C39 0.0291(11) 0.0305(12) 0.0248(11) -0.0042(9) -0.0019(9) -0.0082(9)
C20 0.0276(11) 0.0296(12) 0.0386(13) -0.0188(10) 0.0069(10) -0.0092(9)
C18 0.0357(12) 0.0240(11) 0.0259(11) -0.0106(9) 0.0104(9) -0.0094(9)
C71 0.0403(13) 0.0271(11) 0.0219(10) -0.0101(9) 0.0045(9) -0.0107(10)
C19 0.0393(13) 0.0260(11) 0.0329(12) -0.0108(10) 0.0116(10) -0.0120(10)
C13 0.0351(12) 0.0358(13) 0.0217(11) -0.0119(9) 0.0009(9) -0.0064(10)
C40 0.0314(12) 0.0343(12) 0.0253(11) -0.0110(10) 0.0054(9) -0.0109(10)
C16 0.0370(13) 0.0192(10) 0.0435(14) -0.0077(10) 0.0056(11) -0.0117(9)
C37 0.0400(14) 0.0320(12) 0.0236(11) -0.0109(10) 0.0028(10) -0.0030(10)
C58 0.0323(12) 0.0205(10) 0.0448(14) -0.0131(10) 0.0099(10) -0.0090(9)
C51 0.0485(15) 0.0358(13) 0.0220(11) -0.0093(10) 0.0009(10) -0.0182(11)
C49 0.0268(12) 0.079(2) 0.0325(13) -0.0268(14) 0.0058(10) -0.0206(13)
C59 0.0346(12) 0.0303(12) 0.0346(12) -0.0168(10) 0.0071(10) -0.0156(10)
C10 0.0410(14) 0.0315(12) 0.0279(12) -0.0042(10) -0.0043(10) 0.0003(11)
C42 0.0345(12) 0.0312(12) 0.0219(10) -0.0093(9) 0.0035(9) -0.0162(10)
C43 0.0292(12) 0.0274(12) 0.0440(14) -0.0046(10) -0.0015(10) -0.0102(10)
C21 0.0378(13) 0.0369(13) 0.0316(13) -0.0192(11) -0.0041(10) -0.0054(11)
C15 0.0343(12) 0.0266(11) 0.0268(12) -0.0006(9) -0.0006(9) -0.0063(10)
C50 0.0362(14) 0.0648(19) 0.0323(13) -0.0197(13) -0.0012(11) -0.0234(13)
C8 0.0250(12) 0.0472(15) 0.0440(15) -0.0251(13) 0.0117(10) -0.0036(11)
C7 0.0289(12) 0.0463(15) 0.0363(14) -0.0116(12) -0.0021(10) 0.0039(11)
C34 0.0263(12) 0.0376(14) 0.0478(15) -0.0154(12) 0.0174(11) -0.0050(10)
C38 0.0434(14) 0.0264(12) 0.0325(13) -0.0075(10) -0.0014(11) -0.0029(10)
C47 0.0509(16) 0.0458(15) 0.0286(12) -0.0167(11) 0.0123(11) -0.0304(13)
C33 0.0244(12) 0.0504(16) 0.0491(16) -0.0201(13) 0.0062(11) -0.0179(11)
C53 0.0326(13) 0.0492(15) 0.0365(13) -0.0243(12) 0.0103(10) -0.0181(11)
C46 0.073(2) 0.0402(15) 0.0331(14) -0.0073(12) 0.0053(14) -0.0339(15)
C9 0.0596(19) 0.0506(17) 0.0341(14) 0.0040(13) 0.0133(13) -0.0266(15)
C23 0.0397(14) 0.0340(13) 0.0454(15) -0.0240(12) 0.0014(11) -0.0083(11)
C52 0.0482(16) 0.067(2) 0.0376(15) -0.0318(14) 0.0166(12) -0.0297(15)
C44 0.0376(15) 0.0318(14) 0.063(2) -0.0055(13) -0.0039(13) -0.0063(12)
C24 0.074(2) 0.0347(15) 0.066(2) -0.0270(15) 0.0108(18) -0.0216(15)
C45 0.070(2) 0.0254(13) 0.0491(17) -0.0007(12) -0.0135(15) -0.0143(13)
C25 0.0551(19) 0.0510(18) 0.059(2) -0.0379(16) 0.0137(15) -0.0090(15)

loop_
_atom_type_symbol
_atom_type_description
_atom_type_scat_dispersion_real
_atom_type_scat_dispersion_imag
_atom_type_scat_source
C C 0.0181 0.0091 'International Tables Vol C Tables 4.2.6.8 and 6.1.1.4'
H H 0.0000 0.0000 'International Tables Vol C Tables 4.2.6.8 and 6.1.1.4'
Lu Lu -6.6179 4.6937 'International Tables Vol C Tables 4.2.6.8 and 6.1.1.4'
N N 0.0311 0.0180 'International Tables Vol C Tables 4.2.6.8 and 6.1.1.4'
P P 0.2955 0.4335 'International Tables Vol C Tables 4.2.6.8 and 6.1.1.4'

loop_
_geom_angle_atom_site_label_1
_geom_angle_atom_site_label_2
_geom_angle_atom_site_label_3
_geom_angle
_geom_angle_site_symmetry_1
_geom_angle_site_symmetry_3
_geom_angle_publ_flag
N5 Lu01 N3 102.17(6) . . ?
N5 Lu01 N1 132.20(6) . . ?
N5 Lu01 N2 105.95(6) . . ?
N5 Lu01 N4 103.52(8) . . ?
N5 Lu01 H4 117.2(10) . . ?
N3 Lu01 H4 96.0(11) . . ?
N1 Lu01 N3 71.12(6) . . ?
N1 Lu01 N2 71.74(6) . . ?
N1 Lu01 H4 110.6(10) . . ?
N2 Lu01 N3 142.57(6) . . ?
N2 Lu01 H4 92.6(11) . . ?
N4 Lu01 N3 105.82(8) . . ?
N4 Lu01 N1 124.07(8) . . ?
N4 Lu01 N2 91.14(8) . . ?
N4 Lu01 H4 15.0(10) . . ?
N3 P2 C4 103.41(9) . . ?
N3 P2 C12 115.72(10) . . ?
N3 P2 C11 115.44(10) . . ?
C4 P2 C12 111.41(10) . . ?
C4 P2 C11 105.62(10) . . ?
C12 P2 C11 104.93(10) . . ?
N2 P1 C1 103.14(10) . . ?
N2 P1 C6 116.96(11) . . ?
N2 P1 C5 114.41(11) . . ?
C1 P1 C6 108.82(11) . . ?
C1 P1 C5 107.55(11) . . ?
C6 P1 C5 105.56(11) . . ?
Lu01 N5 H5 111(2) . . ?
C54 N5 Lu01 141.63(14) . . ?
C54 N5 H5 107(2) . . ?
P2 N3 Lu01 122.51(9) . . ?
C26 N3 Lu01 120.46(13) . . ?
C26 N3 P2 116.96(13) . . ?
C1 N1 Lu01 126.08(14) . . ?
C1 N1 C4 106.08(17) . . ?
C4 N1 Lu01 125.83(13) . . ?
P1 N2 Lu01 121.36(9) . . ?
C17 N2 Lu01 119.72(13) . . ?
C17 N2 P1 118.38(14) . . ?
C72 C67 C54 124.10(19) . . ?
C68 C67 C72 117.9(2) . . ?
C68 C67 C54 117.99(18) . . ?
C55 C60 H60 119.7 . . ?
C55 C60 C59 120.6(2) . . ?
C59 C60 H60 119.7 . . ?
Lu01 N4 H4 86(4) . . ?
C35 N4 Lu01 147.81(17) . . ?
C35 N4 H4 97(4) . . ?
C66 C61 C54 117.52(18) . . ?
C62 C61 C54 124.56(19) . . ?
C62 C61 C66 117.90(19) . . ?
C29 C28 H28 119.2 . . ?
C29 C28 C27 121.6(2) . . ?
C27 C28 H28 119.2 . . ?
C68 C69 H69 120.0 . . ?
C70 C69 H69 120.0 . . ?
C70 C69 C68 120.1(2) . . ?
C67 C72 H72 119.7 . . ?
C71 C72 C67 120.6(2) . . ?
C71 C72 H72 119.7 . . ?
C31 C30 H30 119.4 . . ?
C31 C30 C29 121.23(19) . . ?
C29 C30 H30 119.4 . . ?
C36 C41 H41 119.4 . . ?
C40 C41 H41 119.4 . . ?
C40 C41 C36 121.3(2) . . ?
C30 C31 H31 119.7 . . ?
C30 C31 C26 120.6(2) . . ?
C26 C31 H31 119.7 . . ?
C60 C55 C54 121.30(19) . . ?
C60 C55 C56 118.1(2) . . ?
C56 C55 C54 120.55(19) . . ?
C49 C48 C35 122.0(2) . . ?
C53 C48 C35 121.0(2) . . ?
C53 C48 C49 116.9(2) . . ?
C67 C68 H68 119.3 . . ?
C69 C68 C67 121.5(2) . . ?
C69 C68 H68 119.3 . . ?
C28 C29 C30 117.66(19) . . ?
C28 C29 C32 120.59(19) . . ?
C30 C29 C32 121.66(19) . . ?
N5 C54 C67 109.30(16) . . ?
N5 C54 C61 106.69(16) . . ?
N5 C54 C55 112.61(16) . . ?
C61 C54 C67 110.33(16) . . ?
C61 C54 C55 110.78(16) . . ?
C55 C54 C67 107.16(16) . . ?
C41 C36 C35 122.4(2) . . ?
C37 C36 C41 116.8(2) . . ?
C37 C36 C35 120.3(2) . . ?
C31 C26 N3 121.58(19) . . ?
C27 C26 N3 119.93(18) . . ?
C27 C26 C31 118.49(19) . . ?
C66 C65 H65 120.0 . . ?
C66 C65 C64 120.1(2) . . ?
C64 C65 H65 120.0 . . ?
C61 C66 H66 119.3 . . ?
C65 C66 C61 121.4(2) . . ?
C65 C66 H66 119.3 . . ?
C28 C27 H27 119.9 . . ?
C26 C27 C28 120.25(19) . . ?
C26 C27 H27 119.9 . . ?
N1 C1 P1 113.48(16) . . ?
N1 C1 C2 110.91(18) . . ?
C2 C1 P1 135.48(17) . . ?
C22 C17 N2 123.3(2) . . ?
C18 C17 N2 119.2(2) . . ?
C18 C17 C22 117.5(2) . . ?
C56 C57 H57 119.9 . . ?
C56 C57 C58 120.2(2) . . ?
C58 C57 H57 119.9 . . ?
C2 C3 H3 127.0 . . ?
C4 C3 H3 127.0 . . ?
C4 C3 C2 105.94(19) . . ?
C1 C2 C3 106.29(18) . . ?
C1 C2 H2 126.9 . . ?
C3 C2 H2 126.9 . . ?
C55 C56 H56 119.5 . . ?
C57 C56 C55 121.0(2) . . ?
C57 C56 H56 119.5 . . ?
C69 C70 H70 120.3 . . ?
C69 C70 C71 119.4(2) . . ?
C71 C70 H70 120.3 . . ?
N1 C4 P2 113.50(15) . . ?
N1 C4 C3 110.78(18) . . ?
C3 C4 P2 134.95(17) . . ?
H14A C14 H14B 109.5 . . ?
H14A C14 H14C 109.5 . . ?
H14B C14 H14C 109.5 . . ?
C12 C14 H14A 109.5 . . ?
C12 C14 H14B 109.5 . . ?
C12 C14 H14C 109.5 . . ?
C61 C62 H62 119.7 . . ?
C61 C62 C63 120.6(2) . . ?
C63 C62 H62 119.7 . . ?
P2 C12 H12 107.4 . . ?
C14 C12 P2 111.56(16) . . ?
C14 C12 H12 107.4 . . ?
C13 C12 P2 111.83(15) . . ?
C13 C12 C14 111.0(2) . . ?
C13 C12 H12 107.4 . . ?
C29 C32 H32 107.7 . . ?
C29 C32 C34 113.15(19) . . ?
C29 C32 C33 110.36(19) . . ?
C34 C32 H32 107.7 . . ?
C33 C32 H32 107.7 . . ?
C33 C32 C34 110.1(2) . . ?
C17 C22 H22 119.5 . . ?
C21 C22 C17 120.9(2) . . ?
C21 C22 H22 119.5 . . ?
C65 C64 H64 120.4 . . ?
C63 C64 C65 119.1(2) . . ?
C63 C64 H64 120.4 . . ?
C62 C63 H63 119.6 . . ?
C64 C63 C62 120.9(2) . . ?
C64 C63 H63 119.6 . . ?
P2 C11 H11 108.2 . . ?
C16 C11 P2 111.96(16) . . ?
C16 C11 H11 108.2 . . ?
C15 C11 P2 109.01(15) . . ?
C15 C11 H11 108.2 . . ?
C15 C11 C16 111.1(2) . . ?
P1 C6 H6 106.9 . . ?
C8 C6 P1 112.68(18) . . ?
C8 C6 H6 106.9 . . ?
C7 C6 P1 111.10(17) . . ?
C7 C6 H6 106.9 . . ?
C7 C6 C8 112.0(2) . . ?
P1 C5 H5A 107.6 . . ?
C10 C5 P1 109.35(17) . . ?
C10 C5 H5A 107.6 . . ?
C10 C5 C9 111.6(2) . . ?
C9 C5 P1 112.8(2) . . ?
C9 C5 H5A 107.6 . . ?
N4 C35 C48 111.39(19) . . ?
N4 C35 C36 106.16(19) . . ?
N4 C35 C42 111.4(2) . . ?
C36 C35 C48 110.24(19) . . ?
C36 C35 C42 113.52(19) . . ?
C42 C35 C48 104.30(18) . . ?
C40 C39 H39 120.6 . . ?
C40 C39 C38 118.9(2) . . ?
C38 C39 H39 120.6 . . ?
C19 C20 C21 117.1(2) . . ?
C19 C20 C23 123.1(2) . . ?
C21 C20 C23 119.7(2) . . ?
C17 C18 H18 119.5 . . ?
C17 C18 C19 120.9(2) . . ?
C19 C18 H18 119.5 . . ?
C72 C71 H71 119.7 . . ?
C70 C71 C72 120.5(2) . . ?
C70 C71 H71 119.7 . . ?
C20 C19 C18 121.7(2) . . ?
C20 C19 H19 119.2 . . ?
C18 C19 H19 119.2 . . ?
C12 C13 H13A 109.5 . . ?
C12 C13 H13B 109.5 . . ?
C12 C13 H13C 109.5 . . ?
H13A C13 H13B 109.5 . . ?
H13A C13 H13C 109.5 . . ?
H13B C13 H13C 109.5 . . ?
C41 C40 H40 119.6 . . ?
C39 C40 C41 120.9(2) . . ?
C39 C40 H40 119.6 . . ?
C11 C16 H16A 109.5 . . ?
C11 C16 H16B 109.5 . . ?
C11 C16 H16C 109.5 . . ?
H16A C16 H16B 109.5 . . ?
H16A C16 H16C 109.5 . . ?
H16B C16 H16C 109.5 . . ?
C36 C37 H37 119.0 . . ?
C38 C37 C36 122.0(2) . . ?
C38 C37 H37 119.0 . . ?
C57 C58 H58 120.4 . . ?
C59 C58 C57 119.3(2) . . ?
C59 C58 H58 120.4 . . ?
C50 C51 H51 120.7 . . ?
C52 C51 H51 120.7 . . ?
C52 C51 C50 118.6(2) . . ?
C48 C49 H49 119.3 . . ?
C50 C49 C48 121.5(3) . . ?
C50 C49 H49 119.3 . . ?
C60 C59 H59 119.6 . . ?
C58 C59 C60 120.8(2) . . ?
C58 C59 H59 119.6 . . ?
C5 C10 H10A 109.5 . . ?
C5 C10 H10B 109.5 . . ?
C5 C10 H10C 109.5 . . ?
H10A C10 H10B 109.5 . . ?
H10A C10 H10C 109.5 . . ?
H10B C10 H10C 109.5 . . ?
C43 C42 C35 123.1(2) . . ?
C43 C42 C47 118.3(2) . . ?
C47 C42 C35 118.4(2) . . ?
C42 C43 H43 119.7 . . ?
C42 C43 C44 120.6(3) . . ?
C44 C43 H43 119.7 . . ?
C22 C21 C20 121.9(2) . . ?
C22 C21 H21 119.1 . . ?
C20 C21 H21 119.1 . . ?
C11 C15 H15A 109.5 . . ?
C11 C15 H15B 109.5 . . ?
C11 C15 H15C 109.5 . . ?
H15A C15 H15B 109.5 . . ?
H15A C15 H15C 109.5 . . ?
H15B C15 H15C 109.5 . . ?
C51 C50 C49 120.6(3) . . ?
C51 C50 H50 119.7 . . ?
C49 C50 H50 119.7 . . ?
C6 C8 H8A 109.5 . . ?
C6 C8 H8B 109.5 . . ?
C6 C8 H8C 109.5 . . ?
H8A C8 H8B 109.5 . . ?
H8A C8 H8C 109.5 . . ?
H8B C8 H8C 109.5 . . ?
C6 C7 H7A 109.5 . . ?
C6 C7 H7B 109.5 . . ?
C6 C7 H7C 109.5 . . ?
H7A C7 H7B 109.5 . . ?
H7A C7 H7C 109.5 . . ?
H7B C7 H7C 109.5 . . ?
C32 C34 H34A 109.5 . . ?
C32 C34 H34B 109.5 . . ?
C32 C34 H34C 109.5 . . ?
H34A C34 H34B 109.5 . . ?
H34A C34 H34C 109.5 . . ?
H34B C34 H34C 109.5 . . ?
C39 C38 C37 120.1(2) . . ?
C39 C38 H38 119.9 . . ?
C37 C38 H38 119.9 . . ?
C42 C47 H47 119.5 . . ?
C46 C47 C42 120.9(3) . . ?
C46 C47 H47 119.5 . . ?
C32 C33 H33A 109.5 . . ?
C32 C33 H33B 109.5 . . ?
C32 C33 H33C 109.5 . . ?
H33A C33 H33B 109.5 . . ?
H33A C33 H33C 109.5 . . ?
H33B C33 H33C 109.5 . . ?
C48 C53 H53 119.3 . . ?
C48 C53 C52 121.4(3) . . ?
C52 C53 H53 119.3 . . ?
C47 C46 H46 119.8 . . ?
C45 C46 C47 120.4(3) . . ?
C45 C46 H46 119.8 . . ?
C5 C9 H9A 109.5 . . ?
C5 C9 H9B 109.5 . . ?
C5 C9 H9C 109.5 . . ?
H9A C9 H9B 109.5 . . ?
H9A C9 H9C 109.5 . . ?
H9B C9 H9C 109.5 . . ?
C20 C23 H23 107.6 . . ?
C20 C23 C25 109.5(2) . . ?
C24 C23 C20 114.1(2) . . ?
C24 C23 H23 107.6 . . ?
C24 C23 C25 110.1(3) . . ?
C25 C23 H23 107.6 . . ?
C51 C52 C53 120.9(3) . . ?
C51 C52 H52 119.6 . . ?
C53 C52 H52 119.6 . . ?
C43 C44 H44 120.0 . . ?
C45 C44 C43 120.0(3) . . ?
C45 C44 H44 120.0 . . ?
C23 C24 H24A 109.5 . . ?
C23 C24 H24B 109.5 . . ?
C23 C24 H24C 109.5 . . ?
H24A C24 H24B 109.5 . . ?
H24A C24 H24C 109.5 . . ?
H24B C24 H24C 109.5 . . ?
C46 C45 C44 119.7(3) . . ?
C46 C45 H45 120.1 . . ?
C44 C45 H45 120.2 . . ?
C23 C25 H25A 109.5 . . ?
C23 C25 H25B 109.5 . . ?
C23 C25 H25C 109.5 . . ?
H25A C25 H25B 109.5 . . ?
H25A C25 H25C 109.5 . . ?
H25B C25 H25C 109.5 . . ?

loop_
_geom_bond_atom_site_label_1
_geom_bond_atom_site_label_2
_geom_bond_distance
_geom_bond_site_symmetry_2
_geom_bond_publ_flag
Lu01 N5 2.1529(17) . ?
Lu01 N3 2.3758(16) . ?
Lu01 N1 2.3272(17) . ?
Lu01 N2 2.3706(17) . ?
Lu01 N4 2.162(2) . ?
Lu01 H4 2.20(4) . ?
P2 N3 1.6158(18) . ?
P2 C4 1.768(2) . ?
P2 C12 1.829(2) . ?
P2 C11 1.835(2) . ?
P1 N2 1.6178(19) . ?
P1 C1 1.771(2) . ?
P1 C6 1.826(2) . ?
P1 C5 1.833(2) . ?
N5 H5 0.80(3) . ?
N5 C54 1.465(3) . ?
N3 C26 1.438(3) . ?
N1 C1 1.365(3) . ?
N1 C4 1.367(3) . ?
N2 C17 1.431(3) . ?
C67 C72 1.400(3) . ?
C67 C68 1.393(3) . ?
C67 C54 1.554(3) . ?
C60 H60 0.9500 . ?
C60 C55 1.390(3) . ?
C60 C59 1.395(3) . ?
N4 H4 0.57(4) . ?
N4 C35 1.457(3) . ?
C61 C54 1.540(3) . ?
C61 C66 1.404(3) . ?
C61 C62 1.391(3) . ?
C28 H28 0.9500 . ?
C28 C29 1.391(3) . ?
C28 C27 1.399(3) . ?
C69 H69 0.9500 . ?
C69 C68 1.388(3) . ?
C69 C70 1.384(4) . ?
C72 H72 0.9500 . ?
C72 C71 1.392(3) . ?
C30 H30 0.9500 . ?
C30 C31 1.393(3) . ?
C30 C29 1.401(3) . ?
C41 H41 0.9500 . ?
C41 C36 1.403(3) . ?
C41 C40 1.391(3) . ?
C31 H31 0.9500 . ?
C31 C26 1.400(3) . ?
C55 C54 1.546(3) . ?
C55 C56 1.405(3) . ?
C48 C35 1.549(3) . ?
C48 C49 1.393(4) . ?
C48 C53 1.378(3) . ?
C68 H68 0.9500 . ?
C29 C32 1.521(3) . ?
C36 C35 1.535(3) . ?
C36 C37 1.397(4) . ?
C26 C27 1.397(3) . ?
C65 H65 0.9500 . ?
C65 C66 1.389(3) . ?
C65 C64 1.391(3) . ?
C66 H66 0.9500 . ?
C27 H27 0.9500 . ?
C1 C2 1.395(3) . ?
C17 C22 1.401(3) . ?
C17 C18 1.392(3) . ?
C57 H57 0.9500 . ?
C57 C56 1.388(3) . ?
C57 C58 1.390(4) . ?
C3 H3 0.9500 . ?
C3 C2 1.407(3) . ?
C3 C4 1.401(3) . ?
C2 H2 0.9500 . ?
C56 H56 0.9500 . ?
C70 H70 0.9500 . ?
C70 C71 1.387(4) . ?
C14 H14A 0.9800 . ?
C14 H14B 0.9800 . ?
C14 H14C 0.9800 . ?
C14 C12 1.542(3) . ?
C62 H62 0.9500 . ?
C62 C63 1.400(3) . ?
C12 H12 1.0000 . ?
C12 C13 1.532(3) . ?
C32 H32 1.0000 . ?
C32 C34 1.529(3) . ?
C32 C33 1.526(3) . ?
C22 H22 0.9500 . ?
C22 C21 1.385(3) . ?
C64 H64 0.9500 . ?
C64 C63 1.383(3) . ?
C63 H63 0.9500 . ?
C11 H11 1.0000 . ?
C11 C16 1.537(3) . ?
C11 C15 1.524(3) . ?
C6 H6 1.0000 . ?
C6 C8 1.530(3) . ?
C6 C7 1.520(4) . ?
C5 H5A 1.0000 . ?
C5 C10 1.530(4) . ?
C5 C9 1.533(4) . ?
C35 C42 1.544(3) . ?
C39 H39 0.9500 . ?
C39 C40 1.383(4) . ?
C39 C38 1.388(4) . ?
C20 C19 1.386(4) . ?
C20 C21 1.393(4) . ?
C20 C23 1.524(3) . ?
C18 H18 0.9500 . ?
C18 C19 1.397(3) . ?
C71 H71 0.9500 . ?
C19 H19 0.9500 . ?
C13 H13A 0.9800 . ?
C13 H13B 0.9800 . ?
C13 H13C 0.9800 . ?
C40 H40 0.9500 . ?
C16 H16A 0.9800 . ?
C16 H16B 0.9800 . ?
C16 H16C 0.9800 . ?
C37 H37 0.9500 . ?
C37 C38 1.393(4) . ?
C58 H58 0.9500 . ?
C58 C59 1.380(4) . ?
C51 H51 0.9500 . ?
C51 C50 1.374(4) . ?
C51 C52 1.368(4) . ?
C49 H49 0.9500 . ?
C49 C50 1.389(4) . ?
C59 H59 0.9500 . ?
C10 H10A 0.9800 . ?
C10 H10B 0.9800 . ?
C10 H10C 0.9800 . ?
C42 C43 1.391(4) . ?
C42 C47 1.392(4) . ?
C43 H43 0.9500 . ?
C43 C44 1.395(4) . ?
C21 H21 0.9500 . ?
C15 H15A 0.9800 . ?
C15 H15B 0.9800 . ?
C15 H15C 0.9800 . ?
C50 H50 0.9500 . ?
C8 H8A 0.9800 . ?
C8 H8B 0.9800 . ?
C8 H8C 0.9800 . ?
C7 H7A 0.9800 . ?
C7 H7B 0.9800 . ?
C7 H7C 0.9800 . ?
C34 H34A 0.9800 . ?
C34 H34B 0.9800 . ?
C34 H34C 0.9800 . ?
C38 H38 0.9500 . ?
C47 H47 0.9500 . ?
C47 C46 1.389(4) . ?
C33 H33A 0.9800 . ?
C33 H33B 0.9800 . ?
C33 H33C 0.9800 . ?
C53 H53 0.9500 . ?
C53 C52 1.395(4) . ?
C46 H46 0.9500 . ?
C46 C45 1.372(5) . ?
C9 H9A 0.9800 . ?
C9 H9B 0.9800 . ?
C9 H9C 0.9800 . ?
C23 H23 1.0000 . ?
C23 C24 1.517(5) . ?
C23 C25 1.527(4) . ?
C52 H52 0.9500 . ?
C44 H44 0.9500 . ?
C44 C45 1.388(5) . ?
C24 H24A 0.9800 . ?
C24 H24B 0.9800 . ?
C24 H24C 0.9800 . ?
C45 H45 0.9500 . ?
C25 H25A 0.9800 . ?
C25 H25B 0.9800 . ?
C25 H25C 0.9800 . ?

loop_
_geom_torsion_atom_site_label_1
_geom_torsion_atom_site_label_2
_geom_torsion_atom_site_label_3
_geom_torsion_atom_site_label_4
_geom_torsion
_geom_torsion_site_symmetry_1
_geom_torsion_site_symmetry_2
_geom_torsion_site_symmetry_3
_geom_torsion_site_symmetry_4
_geom_torsion_publ_flag
Lu01 N5 C54 C67 -110.4(2) . . . . ?
Lu01 N5 C54 C61 8.9(3) . . . . ?
Lu01 N5 C54 C55 130.63(19) . . . . ?
Lu01 N3 C26 C31 105.5(2) . . . . ?
Lu01 N3 C26 C27 -73.6(2) . . . . ?
Lu01 N1 C1 P1 -18.6(2) . . . . ?
Lu01 N1 C1 C2 164.86(15) . . . . ?
Lu01 N1 C4 P2 23.7(2) . . . . ?
Lu01 N1 C4 C3 -164.79(15) . . . . ?
Lu01 N2 C17 C22 -105.9(2) . . . . ?
Lu01 N2 C17 C18 72.5(2) . . . . ?
Lu01 N4 C35 C48 163.8(3) . . . . ?
Lu01 N4 C35 C36 43.8(4) . . . . ?
Lu01 N4 C35 C42 -80.3(4) . . . . ?
P2 N3 C26 C31 -71.6(2) . . . . ?
P2 N3 C26 C27 109.31(19) . . . . ?
P1 N2 C17 C22 65.8(3) . . . . ?
P1 N2 C17 C18 -115.8(2) . . . . ?
P1 C1 C2 C3 -175.7(2) . . . . ?
N3 P2 C4 N1 -16.06(18) . . . . ?
N3 P2 C4 C3 175.2(2) . . . . ?
N3 P2 C12 C14 72.96(19) . . . . ?
N3 P2 C12 C13 -52.0(2) . . . . ?
N3 P2 C11 C16 -177.26(16) . . . . ?
N3 P2 C11 C15 59.39(19) . . . . ?
N3 C26 C27 C28 -178.12(18) . . . . ?
N1 C1 C2 C3 -0.3(3) . . . . ?
N2 P1 C1 N1 21.58(18) . . . . ?
N2 P1 C1 C2 -163.1(2) . . . . ?
N2 P1 C6 C8 -70.4(2) . . . . ?
N2 P1 C6 C7 56.2(2) . . . . ?
N2 P1 C5 C10 -53.0(2) . . . . ?
N2 P1 C5 C9 -177.74(19) . . . . ?
N2 C17 C22 C21 -179.4(2) . . . . ?
N2 C17 C18 C19 179.6(2) . . . . ?
C67 C72 C71 C70 -0.3(3) . . . . ?
C60 C55 C54 N5 -10.8(3) . . . . ?
C60 C55 C54 C67 -131.0(2) . . . . ?
C60 C55 C54 C61 108.6(2) . . . . ?
C60 C55 C56 C57 -1.7(3) . . . . ?
N4 C35 C42 C43 153.3(2) . . . . ?
N4 C35 C42 C47 -32.2(3) . . . . ?
C61 C62 C63 C64 0.7(4) . . . . ?
C28 C29 C32 C34 -135.0(2) . . . . ?
C28 C29 C32 C33 101.1(3) . . . . ?
C69 C70 C71 C72 -0.9(4) . . . . ?
C72 C67 C68 C69 -1.7(3) . . . . ?
C72 C67 C54 N5 117.8(2) . . . . ?
C72 C67 C54 C61 0.8(3) . . . . ?
C72 C67 C54 C55 -119.9(2) . . . . ?
C30 C31 C26 N3 177.77(19) . . . . ?
C30 C31 C26 C27 -3.1(3) . . . . ?
C30 C29 C32 C34 48.5(3) . . . . ?
C30 C29 C32 C33 -75.5(3) . . . . ?
C41 C36 C35 N4 -87.0(3) . . . . ?
C41 C36 C35 C48 152.2(2) . . . . ?
C41 C36 C35 C42 35.6(3) . . . . ?
C41 C36 C37 C38 -1.5(4) . . . . ?
C31 C30 C29 C28 1.8(3) . . . . ?
C31 C30 C29 C32 178.4(2) . . . . ?
C31 C26 C27 C28 2.8(3) . . . . ?
C55 C60 C59 C58 1.1(4) . . . . ?
C48 C35 C42 C43 -86.5(3) . . . . ?
C48 C35 C42 C47 88.0(3) . . . . ?
C48 C49 C50 C51 -1.2(5) . . . . ?
C48 C53 C52 C51 0.7(5) . . . . ?
C68 C67 C72 C71 1.6(3) . . . . ?
C68 C67 C54 N5 -60.5(2) . . . . ?
C68 C67 C54 C61 -177.54(18) . . . . ?
C68 C67 C54 C55 61.8(2) . . . . ?
C68 C69 C70 C71 0.8(3) . . . . ?
C29 C28 C27 C26 -0.1(3) . . . . ?
C29 C30 C31 C26 0.8(3) . . . . ?
C54 C67 C72 C71 -176.8(2) . . . . ?
C54 C67 C68 C69 176.78(19) . . . . ?
C54 C61 C66 C65 -177.60(19) . . . . ?
C54 C61 C62 C63 177.2(2) . . . . ?
C54 C55 C56 C57 177.3(2) . . . . ?
C36 C41 C40 C39 -0.1(4) . . . . ?
C36 C35 C42 C43 33.5(3) . . . . ?
C36 C35 C42 C47 -152.0(2) . . . . ?
C36 C37 C38 C39 0.5(4) . . . . ?
C65 C64 C63 C62 0.8(4) . . . . ?
C66 C61 C54 N5 -47.7(2) . . . . ?
C66 C61 C54 C67 70.9(2) . . . . ?
C66 C61 C54 C55 -170.58(17) . . . . ?
C66 C61 C62 C63 -1.7(3) . . . . ?
C66 C65 C64 C63 -1.1(4) . . . . ?
C27 C28 C29 C30 -2.2(3) . . . . ?
C27 C28 C29 C32 -178.8(2) . . . . ?
C1 P1 N2 Lu01 -17.98(13) . . . . ?
C1 P1 N2 C17 170.47(17) . . . . ?
C1 P1 C6 C8 173.32(19) . . . . ?
C1 P1 C6 C7 -60.0(2) . . . . ?
C1 P1 C5 C10 60.9(2) . . . . ?
C1 P1 C5 C9 -63.8(2) . . . . ?
C1 N1 C4 P2 -171.70(14) . . . . ?
C1 N1 C4 C3 -0.2(2) . . . . ?
C17 C22 C21 C20 -0.6(4) . . . . ?
C17 C18 C19 C20 -0.1(4) . . . . ?
C57 C58 C59 C60 -1.3(4) . . . . ?
C2 C3 C4 P2 168.98(19) . . . . ?
C2 C3 C4 N1 0.0(3) . . . . ?
C56 C55 C54 N5 170.25(19) . . . . ?
C56 C55 C54 C67 50.0(2) . . . . ?
C56 C55 C54 C61 -70.4(2) . . . . ?
C56 C57 C58 C59 0.1(4) . . . . ?
C70 C69 C68 C67 0.5(3) . . . . ?
C4 P2 N3 Lu01 4.41(13) . . . . ?
C4 P2 N3 C26 -178.55(15) . . . . ?
C4 P2 C12 C14 -169.31(16) . . . . ?
C4 P2 C12 C13 65.7(2) . . . . ?
C4 P2 C11 C16 69.19(18) . . . . ?
C4 P2 C11 C15 -54.16(18) . . . . ?
C4 N1 C1 P1 176.82(14) . . . . ?
C4 N1 C1 C2 0.3(2) . . . . ?
C4 C3 C2 C1 0.2(3) . . . . ?
C62 C61 C54 N5 133.5(2) . . . . ?
C62 C61 C54 C67 -107.9(2) . . . . ?
C62 C61 C54 C55 10.6(3) . . . . ?
C62 C61 C66 C65 1.3(3) . . . . ?
C12 P2 N3 Lu01 126.51(11) . . . . ?
C12 P2 N3 C26 -56.44(18) . . . . ?
C12 P2 C4 N1 -141.00(15) . . . . ?
C12 P2 C4 C3 50.3(3) . . . . ?
C12 P2 C11 C16 -48.64(19) . . . . ?
C12 P2 C11 C15 -171.99(16) . . . . ?
C22 C17 C18 C19 -1.9(4) . . . . ?
C64 C65 C66 C61 0.1(3) . . . . ?
C11 P2 N3 Lu01 -110.41(12) . . . . ?
C11 P2 N3 C26 66.63(18) . . . . ?
C11 P2 C4 N1 105.62(16) . . . . ?
C11 P2 C4 C3 -63.1(3) . . . . ?
C11 P2 C12 C14 -55.49(19) . . . . ?
C11 P2 C12 C13 179.52(17) . . . . ?
C6 P1 N2 Lu01 -137.34(11) . . . . ?
C6 P1 N2 C17 51.1(2) . . . . ?
C6 P1 C1 N1 146.42(16) . . . . ?
C6 P1 C1 C2 -38.2(3) . . . . ?
C6 P1 C5 C10 177.01(19) . . . . ?
C6 P1 C5 C9 52.2(2) . . . . ?
C5 P1 N2 Lu01 98.51(13) . . . . ?
C5 P1 N2 C17 -73.04(19) . . . . ?
C5 P1 C1 N1 -99.69(17) . . . . ?
C5 P1 C1 C2 75.7(3) . . . . ?
C5 P1 C6 C8 58.1(2) . . . . ?
C5 P1 C6 C7 -175.2(2) . . . . ?
C35 C48 C49 C50 -177.8(3) . . . . ?
C35 C48 C53 C52 178.0(3) . . . . ?
C35 C36 C37 C38 -173.4(2) . . . . ?
C35 C42 C43 C44 175.4(3) . . . . ?
C35 C42 C47 C46 -175.1(2) . . . . ?
C18 C17 C22 C21 2.2(4) . . . . ?
C19 C20 C21 C22 -1.4(4) . . . . ?
C19 C20 C23 C24 -19.6(4) . . . . ?
C19 C20 C23 C25 104.4(3) . . . . ?
C40 C41 C36 C35 173.0(2) . . . . ?
C40 C41 C36 C37 1.3(4) . . . . ?
C40 C39 C38 C37 0.8(4) . . . . ?
C37 C36 C35 N4 84.3(3) . . . . ?
C37 C36 C35 C48 -36.4(3) . . . . ?
C37 C36 C35 C42 -153.0(2) . . . . ?
C58 C57 C56 C55 1.5(4) . . . . ?
C49 C48 C35 N4 -167.5(3) . . . . ?
C49 C48 C35 C36 -49.9(3) . . . . ?
C49 C48 C35 C42 72.3(3) . . . . ?
C49 C48 C53 C52 -0.2(4) . . . . ?
C59 C60 C55 C54 -178.5(2) . . . . ?
C59 C60 C55 C56 0.5(3) . . . . ?
C42 C43 C44 C45 -0.8(5) . . . . ?
C42 C47 C46 C45 -0.5(4) . . . . ?
C43 C42 C47 C46 -0.3(4) . . . . ?
C43 C44 C45 C46 -0.1(5) . . . . ?
C21 C20 C19 C18 1.7(4) . . . . ?
C21 C20 C23 C24 163.2(3) . . . . ?
C21 C20 C23 C25 -72.8(3) . . . . ?
C50 C51 C52 C53 -1.4(5) . . . . ?
C38 C39 C40 C41 -1.0(4) . . . . ?
C47 C42 C43 C44 0.9(4) . . . . ?
C47 C46 C45 C44 0.7(5) . . . . ?
C53 C48 C35 N4 14.4(3) . . . . ?
C53 C48 C35 C36 132.0(2) . . . . ?
C53 C48 C35 C42 -105.8(3) . . . . ?
C53 C48 C49 C50 0.4(5) . . . . ?
C23 C20 C19 C18 -175.5(2) . . . . ?
C23 C20 C21 C22 175.9(3) . . . . ?
C52 C51 C50 C49 1.6(5) . . . . ?

loop_
_smtbx_masks_void_nr
_smtbx_masks_void_average_x
_smtbx_masks_void_average_y
_smtbx_masks_void_average_z
_smtbx_masks_void_volume
_smtbx_masks_void_count_electrons
_smtbx_masks_void_content
1 0.500 0.000 0.000 615.0 119.2 '2 Heptane'
